data_4507923
loop_
_publ_author_name
'Yao, Xiao-Qiang'
'Hu, Jin-Song'
'Zhang, Ming-Dao'
'Qin, Ling'
'Li, Yi-Zhi'
'Guo, Zi-Jian'
'Zheng, He-Gen'

_publ_section_title
;
 Chiral and Noncentrosymmetric Metal--Organic Frameworks Featuring a 2D
 \\rightarrow 3D Parallel/Parallel Inclined Subpolycatenation
;
_journal_issue 8
_journal_name_full 'Crystal Growth &amp; Design'
_journal_page_first 3381
_journal_paper_doi 10.1021/cg400182u
_journal_volume 13
_journal_year 2013
_chemical_formula_sum 'C32 H31 N8 Ni O6'
_chemical_formula_weight 682.36
_chemical_name_systematic
; 
 ? 
;
_space_group_IT_number 5
_symmetry_cell_setting monoclinic
_symmetry_space_group_name_Hall 'C 2y'
_symmetry_space_group_name_H-M 'C 1 2 1'
_atom_sites_solution_hydrogens geom
_atom_sites_solution_primary direct
_atom_sites_solution_secondary difmap
_audit_creation_method SHELXL-97
_cell_angle_alpha 90.00
_cell_angle_beta 107.373(2)
_cell_angle_gamma 90.00
_cell_formula_units_Z 4
_cell_length_a 27.488(3)
_cell_length_b 14.9399(16)
_cell_length_c 9.0717(10)
_cell_measurement_temperature 291(2)
_cell_volume 3555.5(7)
_computing_structure_refinement 'SHELXL-97 (Sheldrick, 1997)'
_computing_structure_solution 'SHELXS-97 (Sheldrick, 1990)'
_diffrn_ambient_temperature 291(2)
_diffrn_measured_fraction_theta_full 0.998
_diffrn_measured_fraction_theta_max 0.998
_diffrn_radiation_monochromator graphite
_diffrn_radiation_source 'fine-focus sealed tube'
_diffrn_radiation_type MoK\a
_diffrn_radiation_wavelength 0.71073
_diffrn_reflns_av_R_equivalents 0.0298
_diffrn_reflns_av_sigmaI/netI 0.0600
_diffrn_reflns_limit_h_max 16
_diffrn_reflns_limit_h_min -33
_diffrn_reflns_limit_k_max 16
_diffrn_reflns_limit_k_min -18
_diffrn_reflns_limit_l_max 10
_diffrn_reflns_limit_l_min -11
_diffrn_reflns_number 9600
_diffrn_reflns_theta_full 26.00
_diffrn_reflns_theta_max 26.00
_diffrn_reflns_theta_min 2.35
_exptl_absorpt_coefficient_mu 0.597
_exptl_absorpt_correction_T_max 0.8798
_exptl_absorpt_correction_T_min 0.8506
_exptl_crystal_density_diffrn 1.275
_exptl_crystal_density_method 'not measured'
_exptl_crystal_F_000 1420
_exptl_crystal_size_max 0.28
_exptl_crystal_size_mid 0.24
_exptl_crystal_size_min 0.22
_refine_diff_density_max 0.360
_refine_diff_density_min -0.394
_refine_diff_density_rms 0.056
_refine_ls_abs_structure_details 'Flack H D (1983), Acta Cryst. A39, 876-881'
_refine_ls_abs_structure_Flack 0.033(17)
_refine_ls_extinction_method none
_refine_ls_goodness_of_fit_ref 1.093
_refine_ls_hydrogen_treatment mixed
_refine_ls_matrix_type full
_refine_ls_number_parameters 452
_refine_ls_number_reflns 6327
_refine_ls_number_restraints 1
_refine_ls_restrained_S_all 1.093
_refine_ls_R_factor_all 0.0689
_refine_ls_R_factor_gt 0.0588
_refine_ls_shift/su_max 0.000
_refine_ls_shift/su_mean 0.000
_refine_ls_structure_factor_coef Fsqd
_refine_ls_weighting_details 'calc w=1/[\s^2^(Fo^2^)+(0.0600P)^2^+1.8800P] where P=(Fo^2^+2Fc^2^)/3'
_refine_ls_weighting_scheme calc
_refine_ls_wR_factor_gt 0.1225
_refine_ls_wR_factor_ref 0.1248
_reflns_number_gt 5236
_reflns_number_total 6327
_reflns_threshold_expression >2sigma(I)
_cod_data_source_file cg400182u_si_002.cif
_cod_data_source_block complex4
_cod_depositor_comments
;
The following automatic conversions were performed:

'_symmetry_cell_setting' value 'Monoclinic' changed to 'monoclinic'
according to /home/saulius/struct/CIF-dictionaries/cif_core.dic
dictionary named 'cif_core.dic' version 2.4.2 from 2011-04-26.

Automatic conversion script
Id: cif_fix_values 1891 2012-01-12 08:04:46Z andrius 
;
_cod_original_sg_symbol_H-M 'C2   '
_cod_database_code 4507923

loop_
_symmetry_equiv_pos_as_xyz
'x, y, z'
'-x, y, -z'
'x+1/2, y+1/2, z'
'-x+1/2, y+1/2, -z'

loop_
_atom_site_label
_atom_site_type_symbol
_atom_site_fract_x
_atom_site_fract_y
_atom_site_fract_z
_atom_site_U_iso_or_equiv
_atom_site_adp_type
_atom_site_occupancy
_atom_site_symmetry_multiplicity
_atom_site_calc_flag
_atom_site_refinement_flags
_atom_site_disorder_assembly
_atom_site_disorder_group
C1 C 0.20595(18) 0.1574(3) 0.5771(6) 0.0487(11) Uani 1 1 d . A .
H1 H 0.2303 0.1900 0.6510 0.058 Uiso 1 1 calc R . .
C2 C 0.15614(19) 0.1666(4) 0.5458(6) 0.0554(13) Uani 1 1 d . A .
H2 H 0.1391 0.2076 0.5896 0.066 Uiso 1 1 calc R . .
C3 C 0.17230(15) 0.0596(4) 0.4024(5) 0.0451(11) Uani 1 1 d . A .
H3 H 0.1682 0.0127 0.3324 0.054 Uiso 1 1 calc R . .
C4 C 0.2587(2) -0.0450(4) 0.7682(7) 0.0584(13) Uani 1 1 d . A .
H4 H 0.2331 -0.0042 0.7672 0.070 Uiso 1 1 calc R . .
C5 C 0.2738(2) -0.1142(4) 0.8701(7) 0.0596(13) Uani 1 1 d . A .
H5 H 0.2608 -0.1285 0.9507 0.072 Uiso 1 1 calc R . .
C6 C 0.31697(19) -0.1111(4) 0.7093(6) 0.0536(12) Uani 1 1 d . A .
H6 H 0.3407 -0.1255 0.6586 0.064 Uiso 1 1 calc R . .
C7 C 0.31748(18) 0.2050(3) 0.3341(6) 0.0412(11) Uani 1 1 d . A .
H7 H 0.3228 0.2407 0.4215 0.049 Uiso 1 1 calc R . .
C8 C 0.31664(19) 0.1603(3) 0.1057(6) 0.0511(12) Uani 1 1 d . A .
H8 H 0.3202 0.1589 0.0070 0.061 Uiso 1 1 calc R . .
C9 C 0.2985(2) 0.0944(4) 0.1756(6) 0.0537(12) Uani 1 1 d . A .
H9 H 0.2883 0.0382 0.1335 0.064 Uiso 1 1 calc R . .
C10 C 0.36959(18) 0.1009(4) 0.6792(6) 0.0538(13) Uani 1 1 d . . .
C15 C 0.08090(16) 0.0875(3) 0.3662(5) 0.0381(9) Uani 1 1 d . A .
C16 C 0.06455(17) 0.0038(3) 0.2989(6) 0.0433(11) Uani 1 1 d . . .
H16 H 0.0876 -0.0427 0.3062 0.052 Uiso 1 1 calc R . .
C17 C 0.01294(18) -0.0078(3) 0.2210(5) 0.0434(10) Uani 1 1 d . . .
H17 H 0.0015 -0.0625 0.1746 0.052 Uiso 1 1 calc R . .
C18 C -0.02182(15) 0.0618(3) 0.2120(4) 0.0345(9) Uani 1 1 d . . .
C19 C -0.00508(17) 0.1415(3) 0.2869(5) 0.0439(10) Uani 1 1 d . . .
H19 H -0.0284 0.1865 0.2876 0.053 Uiso 1 1 calc R . .
C20 C 0.04684(17) 0.1549(3) 0.3618(5) 0.0432(10) Uani 1 1 d . . .
H20 H 0.0582 0.2096 0.4086 0.052 Uiso 1 1 calc R . .
C21 C -0.09847(11) -0.03062(16) 0.1517(3) 0.0392(10) Uani 1 1 d G . .
C22 C -0.09334(12) -0.06351(19) 0.2989(3) 0.0503(12) Uani 1 1 d G . .
H22 H -0.0733 -0.0331 0.3851 0.060 Uiso 1 1 calc R . .
C23 C -0.11815(13) -0.1419(2) 0.3172(2) 0.0523(13) Uani 1 1 d G . .
H23 H -0.1147 -0.1639 0.4157 0.063 Uiso 1 1 calc R . .
C24 C -0.14810(11) -0.18740(17) 0.1883(3) 0.0407(9) Uani 1 1 d G . .
C25 C -0.15323(12) -0.1545(2) 0.0411(3) 0.0581(14) Uani 1 1 d G . .
H25 H -0.1733 -0.1849 -0.0451 0.070 Uiso 1 1 calc R . .
C26 C -0.12842(13) -0.0761(2) 0.0228(2) 0.0557(13) Uani 1 1 d G . .
H26 H -0.1318 -0.0541 -0.0757 0.067 Uiso 1 1 calc R . .
C27 C -0.10297(16) 0.1212(3) 0.0546(5) 0.0393(9) Uani 1 1 d . . .
C28 C -0.15343(19) 0.1345(3) 0.0575(6) 0.0525(12) Uani 1 1 d . . .
H28 H -0.1676 0.0951 0.1126 0.063 Uiso 1 1 calc R . .
C29 C -0.1826(2) 0.2067(4) -0.0222(6) 0.0550(12) Uani 1 1 d . . .
H29 H -0.2163 0.2139 -0.0232 0.066 Uiso 1 1 calc R . .
C30 C -0.16077(17) 0.2659(3) -0.0980(5) 0.0401(10) Uani 1 1 d . . .
C31 C -0.11043(17) 0.2528(3) -0.1051(5) 0.0417(10) Uani 1 1 d . . .
H31 H -0.0955 0.2935 -0.1562 0.050 Uiso 1 1 calc R . .
C32 C -0.08442(16) 0.1788(3) -0.0351(5) 0.0415(10) Uani 1 1 d . . .
H32 H -0.0528 0.1667 -0.0483 0.050 Uiso 1 1 calc R . .
C11A C 0.4170(2) 0.1301(4) 0.8064(7) 0.0600(14) Uani 0.592(16) 1 d P A 1
H11A H 0.4236 0.0884 0.8920 0.072 Uiso 0.592(16) 1 calc PR A 1
H11B H 0.4114 0.1888 0.8440 0.072 Uiso 0.592(16) 1 calc PR A 1
C12A C 0.4638(3) 0.1334(7) 0.7430(12) 0.068(4) Uani 0.592(16) 1 d P A 1
H12A H 0.4951 0.1419 0.8265 0.081 Uiso 0.592(16) 1 calc PR A 1
H12B H 0.4664 0.0786 0.6887 0.081 Uiso 0.592(16) 1 calc PR A 1
C13A C 0.4540(9) 0.2109(16) 0.636(3) 0.079(6) Uani 0.592(16) 1 d P A 1
H13A H 0.4469 0.2640 0.6877 0.095 Uiso 0.592(16) 1 calc PR A 1
H13B H 0.4250 0.1990 0.5467 0.095 Uiso 0.592(16) 1 calc PR A 1
C14A C 0.5049(16) 0.225(3) 0.585(3) 0.097(13) Uani 0.592(16) 1 d P . 1
H14A H 0.5205 0.2815 0.6261 0.116 Uiso 0.592(16) 1 calc PR A 1
H14B H 0.5289 0.1777 0.6294 0.116 Uiso 0.592(16) 1 calc PR A 1
C11B C 0.4170(2) 0.1301(4) 0.8064(7) 0.0600(14) Uani 0.408(16) 1 d P A 2
H11C H 0.4075 0.1496 0.8962 0.072 Uiso 0.408(16) 1 calc PR A 2
H11D H 0.4404 0.0803 0.8366 0.072 Uiso 0.408(16) 1 calc PR A 2
C12B C 0.4424(7) 0.2066(10) 0.747(2) 0.078(7) Uani 0.408(16) 1 d P A 2
H12C H 0.4712 0.2277 0.8303 0.093 Uiso 0.408(16) 1 calc PR A 2
H12D H 0.4184 0.2557 0.7166 0.093 Uiso 0.408(16) 1 calc PR A 2
C13B C 0.4615(12) 0.181(2) 0.606(4) 0.068(7) Uani 0.408(16) 1 d P A 2
H13C H 0.4772 0.1219 0.6234 0.082 Uiso 0.408(16) 1 calc PR A 2
H13D H 0.4326 0.1777 0.5133 0.082 Uiso 0.408(16) 1 calc PR A 2
C14B C 0.4989(17) 0.247(4) 0.583(2) 0.063(8) Uani 0.408(16) 1 d P . 2
H14C H 0.5325 0.2326 0.6522 0.076 Uiso 0.408(16) 1 calc PR A 2
H14D H 0.4897 0.3060 0.6090 0.076 Uiso 0.408(16) 1 calc PR A 2
N1 N 0.21655(13) 0.0916(3) 0.4823(5) 0.0460(9) Uani 1 1 d . . .
N2 N 0.13402(14) 0.1016(3) 0.4326(4) 0.0426(8) Uani 1 1 d . . .
N3 N 0.28617(15) -0.0451(3) 0.6718(5) 0.0493(10) Uani 1 1 d . . .
N4 N 0.31117(14) -0.1578(3) 0.8312(4) 0.0458(9) Uani 1 1 d . . .
N5 N 0.29748(16) 0.1227(3) 0.3193(5) 0.0488(10) Uani 1 1 d . . .
N6 N 0.32863(15) 0.2288(3) 0.2071(4) 0.0469(9) Uani 1 1 d . . .
N7 N -0.07393(12) 0.0503(3) 0.1325(4) 0.0441(8) Uani 1 1 d . . .
N8 N 0.28526(19) -0.1102(3) 0.3022(5) 0.0580(11) Uani 1 1 d . A .
Ni1 Ni 0.287293(19) 0.04550(4) 0.49834(6) 0.03991(15) Uani 1 1 d . A .
O1 O 0.37051(11) 0.0371(3) 0.5930(4) 0.0529(8) Uani 1 1 d . A .
O2 O 0.32848(12) 0.1402(2) 0.6670(4) 0.0521(8) Uani 1 1 d . A .
O3 O 0.25813(13) -0.0554(3) 0.3440(4) 0.056 Uani 1 1 d . . .
O4 O 0.33208(17) -0.0950(3) 0.3361(5) 0.0683(11) Uani 1 1 d . . .
O5 O 0.26643(15) -0.1736(3) 0.2191(4) 0.0616(10) Uani 1 1 d . . .
O1W O 0.4268(3) 0.8848(6) 0.6076(9) 0.0442(18) Uani 0.40 1 d P . .
H1X H 0.4182 0.9204 0.6685 0.066 Uiso 0.40 1 d PR . .
H1Y H 0.4588 0.8768 0.6390 0.066 Uiso 0.40 1 d PR . .
O2W O 0.4079(4) 0.8202(8) 0.2859(13) 0.051(3) Uani 0.30 1 d P . .
H2X H 0.4131 0.8385 0.3780 0.062 Uiso 0.30 1 d PR . .
H2Y H 0.3760 0.8137 0.2431 0.077 Uiso 0.30 1 d PR . .
O3W O 0.4417(5) 0.9205(10) 0.1780(16) 0.071(4) Uani 0.30 1 d P . .
H3X H 0.4466 0.9744 0.1558 0.107 Uiso 0.30 1 d PR . .
H3Y H 0.4430 0.8864 0.1042 0.107 Uiso 0.30 1 d PR . .

loop_
_atom_site_aniso_label
_atom_site_aniso_U_11
_atom_site_aniso_U_22
_atom_site_aniso_U_33
_atom_site_aniso_U_23
_atom_site_aniso_U_13
_atom_site_aniso_U_12
C1 0.043(3) 0.037(3) 0.064(3) 0.004(2) 0.012(2) 0.0038(18)
C2 0.044(3) 0.058(3) 0.057(3) 0.008(2) 0.003(2) 0.006(2)
C3 0.037(2) 0.050(3) 0.046(2) 0.005(2) 0.0093(17) -0.004(2)
C4 0.060(3) 0.047(3) 0.066(3) -0.009(3) 0.016(3) -0.009(2)
C5 0.052(3) 0.059(3) 0.067(3) -0.010(3) 0.017(3) 0.002(2)
C6 0.050(3) 0.045(3) 0.064(3) 0.000(3) 0.014(2) -0.006(2)
C7 0.045(3) 0.030(2) 0.047(3) -0.0066(19) 0.011(2) 0.0083(19)
C8 0.057(3) 0.034(3) 0.058(3) 0.005(2) 0.011(2) 0.014(2)
C9 0.061(3) 0.040(3) 0.060(3) 0.001(2) 0.017(2) 0.004(2)
C10 0.039(2) 0.058(3) 0.058(3) -0.015(3) 0.006(2) -0.005(2)
C15 0.037(2) 0.040(2) 0.036(2) 0.0037(19) 0.0099(18) -0.0017(19)
C16 0.036(2) 0.038(2) 0.055(3) -0.006(2) 0.013(2) -0.0012(19)
C17 0.051(3) 0.029(2) 0.048(3) -0.0053(19) 0.012(2) 0.0038(19)
C18 0.0362(19) 0.031(3) 0.0390(19) -0.0081(16) 0.0150(16) -0.0003(16)
C19 0.039(2) 0.042(3) 0.050(3) -0.005(2) 0.012(2) -0.0059(19)
C20 0.039(2) 0.040(3) 0.048(2) 0.005(2) 0.0082(19) 0.0009(18)
C21 0.040(2) 0.029(2) 0.048(3) -0.0065(19) 0.0114(19) -0.0025(17)
C22 0.062(3) 0.042(3) 0.043(3) 0.001(2) 0.012(2) 0.012(2)
C23 0.072(3) 0.050(3) 0.034(2) -0.004(2) 0.014(2) 0.015(2)
C24 0.041(2) 0.032(2) 0.052(2) -0.004(2) 0.0172(19) 0.0083(18)
C25 0.064(3) 0.063(4) 0.041(3) -0.003(2) 0.006(2) 0.012(3)
C26 0.066(3) 0.059(3) 0.037(2) -0.015(2) 0.006(2) 0.004(3)
C27 0.035(2) 0.033(2) 0.050(2) -0.009(2) 0.0131(19) -0.0002(17)
C28 0.056(3) 0.038(3) 0.065(3) -0.008(2) 0.020(2) -0.001(2)
C29 0.052(3) 0.050(3) 0.060(3) -0.003(2) 0.012(2) -0.008(2)
C30 0.040(2) 0.032(2) 0.045(2) -0.0088(19) 0.0074(19) -0.0033(17)
C31 0.041(2) 0.035(2) 0.048(2) -0.012(2) 0.013(2) -0.0014(18)
C32 0.036(2) 0.042(3) 0.046(2) -0.015(2) 0.0111(19) -0.0038(18)
C11A 0.050(3) 0.057(3) 0.063(3) 0.000(3) 0.004(2) 0.002(2)
C12A 0.037(5) 0.057(6) 0.091(8) -0.030(6) -0.010(4) 0.011(4)
C13A 0.067(11) 0.089(14) 0.063(13) -0.020(9) -0.008(8) 0.020(9)
C14A 0.079(15) 0.085(17) 0.12(2) -0.028(10) 0.017(13) 0.008(11)
C11B 0.050(3) 0.057(3) 0.063(3) 0.000(3) 0.004(2) 0.002(2)
C12B 0.087(12) 0.052(9) 0.062(11) -0.027(8) -0.026(9) 0.021(8)
C13B 0.057(12) 0.09(2) 0.054(12) -0.006(12) 0.009(9) 0.012(12)
C14B 0.058(13) 0.09(2) 0.027(11) -0.019(9) -0.005(7) 0.007(15)
N1 0.037(2) 0.031(2) 0.065(3) -0.0043(18) 0.0085(18) -0.0061(16)
N2 0.0387(19) 0.037(2) 0.047(2) 0.0035(17) 0.0057(16) -0.0014(16)
N3 0.043(2) 0.047(3) 0.056(2) -0.007(2) 0.0120(19) -0.0015(18)
N4 0.041(2) 0.050(2) 0.045(2) -0.0104(18) 0.0104(17) -0.0046(17)
N5 0.058(2) 0.035(2) 0.052(2) -0.0062(19) 0.0146(19) 0.0039(18)
N6 0.053(2) 0.045(2) 0.045(2) -0.0059(17) 0.0165(18) 0.0083(18)
N7 0.0344(16) 0.0387(19) 0.0533(19) -0.014(2) 0.0041(14) -0.0007(19)
N8 0.062(3) 0.049(3) 0.060(3) -0.011(2) 0.014(2) -0.010(2)
Ni1 0.0361(3) 0.0307(3) 0.0525(3) -0.0120(3) 0.0126(2) -0.0020(3)
O1 0.0374(15) 0.059(2) 0.0633(19) -0.014(2) 0.0169(14) -0.0057(18)
O2 0.0430(18) 0.050(2) 0.060(2) -0.0163(17) 0.0110(15) -0.0051(15)
O3 0.054 0.054 0.058 -0.018 0.016 -0.001
O4 0.066(3) 0.062(3) 0.070(3) -0.018(2) 0.009(2) -0.021(2)
O5 0.077(2) 0.063(2) 0.0382(17) -0.0188(17) 0.0079(16) 0.012(2)
O1W 0.038(4) 0.047(5) 0.044(4) -0.002(4) 0.007(3) 0.002(4)
O2W 0.063(7) 0.035(6) 0.058(6) 0.009(5) 0.022(5) 0.002(5)
O3W 0.072(9) 0.065(9) 0.075(9) -0.023(7) 0.020(7) -0.004(7)

loop_
_atom_type_symbol
_atom_type_description
_atom_type_scat_dispersion_real
_atom_type_scat_dispersion_imag
_atom_type_scat_source
C C 0.0033 0.0016 'International Tables Vol C Tables 4.2.6.8 and 6.1.1.4'
H H 0.0000 0.0000 'International Tables Vol C Tables 4.2.6.8 and 6.1.1.4'
N N 0.0061 0.0033 'International Tables Vol C Tables 4.2.6.8 and 6.1.1.4'
O O 0.0106 0.0060 'International Tables Vol C Tables 4.2.6.8 and 6.1.1.4'
Ni Ni 0.3393 1.1124 'International Tables Vol C Tables 4.2.6.8 and 6.1.1.4'

loop_
_geom_angle_atom_site_label_1
_geom_angle_atom_site_label_2
_geom_angle_atom_site_label_3
_geom_angle
_geom_angle_site_symmetry_1
_geom_angle_site_symmetry_3
C2 C1 N1 109.6(5) . .
C2 C1 H1 125.2 . .
N1 C1 H1 125.2 . .
C1 C2 N2 106.2(5) . .
C1 C2 H2 126.9 . .
N2 C2 H2 126.9 . .
N1 C3 N2 112.2(4) . .
N1 C3 H3 123.9 . .
N2 C3 H3 123.9 . .
N3 C4 C5 109.4(5) . .
N3 C4 H4 125.3 . .
C5 C4 H4 125.3 . .
N4 C5 C4 106.8(5) . .
N4 C5 H5 126.6 . .
C4 C5 H5 126.6 . .
N3 C6 N4 112.6(5) . .
N3 C6 H6 123.7 . .
N4 C6 H6 123.7 . .
N6 C7 N5 110.8(4) . .
N6 C7 H7 124.6 . .
N5 C7 H7 124.6 . .
C9 C8 N6 106.5(5) . .
C9 C8 H8 126.8 . .
N6 C8 H8 126.8 . .
C8 C9 N5 109.7(5) . .
C8 C9 H9 125.2 . .
N5 C9 H9 125.2 . .
O1 C10 O2 119.6(4) . .
O1 C10 C11A 121.7(5) . .
O2 C10 C11A 118.6(5) . .
O1 C10 Ni1 61.1(2) . .
O2 C10 Ni1 58.7(2) . .
C11A C10 Ni1 172.3(4) . .
C20 C15 C16 121.0(4) . .
C20 C15 N2 120.7(4) . .
C16 C15 N2 118.2(4) . .
C17 C16 C15 118.4(4) . .
C17 C16 H16 120.8 . .
C15 C16 H16 120.8 . .
C16 C17 C18 120.8(4) . .
C16 C17 H17 119.6 . .
C18 C17 H17 119.6 . .
C19 C18 C17 119.4(4) . .
C19 C18 N7 119.7(4) . .
C17 C18 N7 120.8(4) . .
C18 C19 C20 120.3(4) . .
C18 C19 H19 119.8 . .
C20 C19 H19 119.8 . .
C15 C20 C19 119.9(4) . .
C15 C20 H20 120.1 . .
C19 C20 H20 120.1 . .
C22 C21 C26 120.0 . .
C22 C21 N7 120.2(2) . .
C26 C21 N7 119.8(2) . .
C21 C22 C23 120.0 . .
C21 C22 H22 120.0 . .
C23 C22 H22 120.0 . .
C22 C23 C24 120.0 . .
C22 C23 H23 120.0 . .
C24 C23 H23 120.0 . .
C25 C24 C23 120.0 . .
C25 C24 N6 120.0(2) . 3_445
C23 C24 N6 119.9(2) . 3_445
C24 C25 C26 120.0 . .
C24 C25 H25 120.0 . .
C26 C25 H25 120.0 . .
C25 C26 C21 120.0 . .
C25 C26 H26 120.0 . .
C21 C26 H26 120.0 . .
C32 C27 N7 121.2(4) . .
C32 C27 C28 117.4(4) . .
N7 C27 C28 121.2(4) . .
C29 C28 C27 120.8(5) . .
C29 C28 H28 119.6 . .
C27 C28 H28 119.6 . .
C30 C29 C28 119.1(5) . .
C30 C29 H29 120.5 . .
C28 C29 H29 120.5 . .
C29 C30 C31 121.1(4) . .
C29 C30 N4 119.2(4) . 3_454
C31 C30 N4 119.7(4) . 3_454
C32 C31 C30 118.2(4) . .
C32 C31 H31 120.9 . .
C30 C31 H31 120.9 . .
C31 C32 C27 123.0(4) . .
C31 C32 H32 118.5 . .
C27 C32 H32 118.5 . .
C10 C11A C12A 110.0(5) . .
C10 C11A H11A 109.7 . .
C12A C11A H11A 109.7 . .
C10 C11A H11B 109.7 . .
C12A C11A H11B 109.7 . .
H11A C11A H11B 108.2 . .
C13A C12A C11A 104.9(10) . .
C13A C12A H12A 110.8 . .
C11A C12A H12A 110.8 . .
C13A C12A H12B 110.8 . .
C11A C12A H12B 110.8 . .
H12A C12A H12B 108.8 . .
C12A C13A C14A 106.7(18) . .
C12A C13A H13A 110.4 . .
C14A C13A H13A 110.4 . .
C12A C13A H13B 110.4 . .
C14A C13A H13B 110.4 . .
H13A C13A H13B 108.6 . .
C14A C14A C13A 113(4) 2_656 .
C14A C14A H14A 108.9 2_656 .
C13A C14A H14A 108.9 . .
C14A C14A H14B 108.9 2_656 .
C13A C14A H14B 108.9 . .
H14A C14A H14B 107.7 . .
C13B C12B H12C 108.8 . .
C13B C12B H12D 108.8 . .
H12C C12B H12D 107.7 . .
C14B C13B C12B 111(2) . .
C14B C13B H13C 109.3 . .
C12B C13B H13C 109.3 . .
C14B C13B H13D 109.3 . .
C12B C13B H13D 109.3 . .
H13C C13B H13D 108.0 . .
C13B C14B C14B 112(3) . 2_656
C13B C14B H14C 109.3 . .
C14B C14B H14C 109.3 2_656 .
C13B C14B H14D 109.3 . .
C14B C14B H14D 109.3 2_656 .
H14C C14B H14D 107.9 . .
C3 N1 C1 105.6(4) . .
C3 N1 Ni1 129.1(3) . .
C1 N1 Ni1 124.6(3) . .
C3 N2 C2 106.3(4) . .
C3 N2 C15 128.5(4) . .
C2 N2 C15 125.2(4) . .
C6 N3 C4 106.8(5) . .
C6 N3 Ni1 123.0(4) . .
C4 N3 Ni1 130.0(4) . .
C5 N4 C6 104.4(5) . .
C5 N4 C30 128.5(5) . 3_546
C6 N4 C30 127.0(4) . 3_546
C7 N5 C9 104.6(4) . .
C7 N5 Ni1 125.4(3) . .
C9 N5 Ni1 127.9(3) . .
C7 N6 C8 108.4(4) . .
C7 N6 C24 124.3(11) . 3
C8 N6 C24 127.3(11) . 3
C27 N7 C18 120.7(4) . .
C27 N7 C21 119.4(3) . .
C18 N7 C21 119.3(4) . .
O5 N8 O3 121.1(5) . .
O5 N8 O4 120.4(5) . .
O3 N8 O4 118.2(4) . .
N1 Ni1 O3 91.69(14) . .
N1 Ni1 N5 96.09(17) . .
O3 Ni1 N5 89.47(16) . .
N1 Ni1 N3 92.54(16) . .
O3 Ni1 N3 86.96(16) . .
N5 Ni1 N3 170.76(16) . .
N1 Ni1 O2 96.78(14) . .
O3 Ni1 O2 171.32(14) . .
N5 Ni1 O2 91.49(15) . .
N3 Ni1 O2 90.77(15) . .
N1 Ni1 O1 156.00(14) . .
O3 Ni1 O1 111.99(14) . .
N5 Ni1 O1 88.27(15) . .
N3 Ni1 O1 85.17(15) . .
O2 Ni1 O1 59.43(13) . .
N1 Ni1 C10 126.45(16) . .
O3 Ni1 C10 141.48(16) . .
N5 Ni1 C10 91.28(17) . .
N3 Ni1 C10 86.23(18) . .
O2 Ni1 C10 29.88(15) . .
O1 Ni1 C10 29.61(15) . .
C10 O1 Ni1 89.3(3) . .
C10 O2 Ni1 91.4(3) . .
N8 O3 Ni1 123.1(3) . .
H1X O1W H1Y 109.5 . .
H2X O2W H2Y 109.5 . .
H3X O3W H3Y 109.5 . .

loop_
_geom_bond_atom_site_label_1
_geom_bond_atom_site_label_2
_geom_bond_distance
_geom_bond_site_symmetry_2
C1 C2 1.320(7) .
C1 N1 1.393(6) .
C1 H1 0.9300 .
C2 N2 1.412(7) .
C2 H2 0.9300 .
C3 N1 1.306(6) .
C3 N2 1.322(6) .
C3 H3 0.9300 .
C4 N3 1.315(7) .
C4 C5 1.366(8) .
C4 H4 0.9300 .
C5 N4 1.350(7) .
C5 H5 0.9300 .
C6 N3 1.278(7) .
C6 N4 1.357(7) .
C6 H6 0.9300 .
C7 N6 1.326(6) .
C7 N5 1.338(6) .
C7 H7 0.9300 .
C8 C9 1.345(7) .
C8 N6 1.350(6) .
C8 H8 0.9300 .
C9 N5 1.379(6) .
C9 H9 0.9300 .
C10 O1 1.238(6) .
C10 O2 1.249(6) .
C10 C11A 1.523(7) .
C10 Ni1 2.506(5) .
C15 C20 1.368(6) .
C15 C16 1.404(6) .
C15 N2 1.419(6) .
C16 C17 1.394(7) .
C16 H16 0.9300 .
C17 C18 1.398(6) .
C17 H17 0.9300 .
C18 C19 1.380(6) .
C18 N7 1.409(5) .
C19 C20 1.400(6) .
C19 H19 0.9300 .
C20 H20 0.9300 .
C21 C22 1.3900 .
C21 C26 1.3900 .
C21 N7 1.420(5) .
C22 C23 1.3900 .
C22 H22 0.9300 .
C23 C24 1.3900 .
C23 H23 0.9300 .
C24 C25 1.3900 .
C24 N6 1.439(5) 3_445
C25 C26 1.3900 .
C25 H25 0.9300 .
C26 H26 0.9300 .
C27 C32 1.383(7) .
C27 N7 1.386(6) .
C27 C28 1.409(6) .
C28 C29 1.409(8) .
C28 H28 0.9300 .
C29 C30 1.365(7) .
C29 H29 0.9300 .
C30 C31 1.418(6) .
C30 N4 1.419(6) 3_454
C31 C32 1.365(7) .
C31 H31 0.9300 .
C32 H32 0.9300 .
C11A C12A 1.560(11) .
C11A H11A 0.9700 .
C11A H11B 0.9700 .
C12A C13A 1.48(3) .
C12A H12A 0.9700 .
C12A H12B 0.9700 .
C13A C14A 1.62(5) .
C13A H13A 0.9700 .
C13A H13B 0.9700 .
C14A C14A 1.48(5) 2_656
C14A H14A 0.9700 .
C14A H14B 0.9700 .
C12B C13B 1.57(3) .
C12B H12C 0.9700 .
C12B H12D 0.9700 .
C13B C14B 1.48(6) .
C13B H13C 0.9700 .
C13B H13D 0.9700 .
C14B C14B 1.52(5) 2_656
C14B H14C 0.9700 .
C14B H14D 0.9700 .
N1 Ni1 2.027(4) .
N3 Ni1 2.082(4) .
N4 C30 1.419(6) 3_546
N5 Ni1 2.078(4) .
N6 C24 1.439(16) 3
N8 O5 1.226(5) .
N8 O3 1.241(6) .
N8 O4 1.252(6) .
Ni1 O3 2.051(4) .
Ni1 O2 2.142(3) .
Ni1 O1 2.194(3) .
O1W H1X 0.8499 .
O1W H1Y 0.8499 .
O2W H2X 0.8500 .
O2W H2Y 0.8501 .
O3W H3X 0.8500 .
O3W H3Y 0.8500 .

loop_
_geom_torsion_atom_site_label_1
_geom_torsion_atom_site_label_2
_geom_torsion_atom_site_label_3
_geom_torsion_atom_site_label_4
_geom_torsion
_geom_torsion_site_symmetry_1
_geom_torsion_site_symmetry_4
N1 C1 C2 N2 2.8(6) . .
N3 C4 C5 N4 -0.8(6) . .
N6 C8 C9 N5 2.1(6) . .
C20 C15 C16 C17 3.0(7) . .
N2 C15 C16 C17 -174.2(4) . .
C15 C16 C17 C18 -0.9(7) . .
C16 C17 C18 C19 -2.9(7) . .
C16 C17 C18 N7 179.6(4) . .
C17 C18 C19 C20 4.6(7) . .
N7 C18 C19 C20 -177.8(4) . .
C16 C15 C20 C19 -1.3(7) . .
N2 C15 C20 C19 175.8(4) . .
C18 C19 C20 C15 -2.6(7) . .
C26 C21 C22 C23 0.0 . .
N7 C21 C22 C23 178.9(3) . .
C21 C22 C23 C24 0.0 . .
C22 C23 C24 C25 0.0 . .
C22 C23 C24 N6 176.4(3) . 3_445
C23 C24 C25 C26 0.0 . .
N6 C24 C25 C26 -176.4(3) 3_445 .
C24 C25 C26 C21 0.0 . .
C22 C21 C26 C25 0.0 . .
N7 C21 C26 C25 -178.9(3) . .
C32 C27 C28 C29 -3.1(7) . .
N7 C27 C28 C29 -180.0(5) . .
C27 C28 C29 C30 -2.4(7) . .
C28 C29 C30 C31 3.8(7) . .
C28 C29 C30 N4 -175.5(4) . 3_454
C29 C30 C31 C32 0.5(6) . .
N4 C30 C31 C32 179.7(4) 3_454 .
C30 C31 C32 C27 -6.5(6) . .
N7 C27 C32 C31 -175.5(4) . .
C28 C27 C32 C31 7.7(7) . .
O1 C10 C11A C12A 45.3(8) . .
O2 C10 C11A C12A -138.0(6) . .
Ni1 C10 C11A C12A 154(3) . .
C10 C11A C12A C13A 70.2(11) . .
C11A C12A C13A C14A 172.7(14) . .
C12A C13A C14A C14A 125.2(13) . 2_656
C12B C13B C14B C14B -156(3) . 2_656
N2 C3 N1 C1 2.6(5) . .
N2 C3 N1 Ni1 173.3(3) . .
C2 C1 N1 C3 -3.4(6) . .
C2 C1 N1 Ni1 -174.6(4) . .
N1 C3 N2 C2 -1.0(6) . .
N1 C3 N2 C15 178.2(4) . .
C1 C2 N2 C3 -1.2(5) . .
C1 C2 N2 C15 179.6(4) . .
C20 C15 N2 C3 -154.2(5) . .
C16 C15 N2 C3 22.9(7) . .
C20 C15 N2 C2 24.8(7) . .
C16 C15 N2 C2 -158.0(5) . .
N4 C6 N3 C4 0.3(6) . .
N4 C6 N3 Ni1 176.3(3) . .
C5 C4 N3 C6 0.3(6) . .
C5 C4 N3 Ni1 -175.2(4) . .
C4 C5 N4 C6 1.0(6) . .
C4 C5 N4 C30 179.8(4) . 3_546
N3 C6 N4 C5 -0.8(6) . .
N3 C6 N4 C30 -179.7(4) . 3_546
N6 C7 N5 C9 2.3(5) . .
N6 C7 N5 Ni1 167.0(3) . .
C8 C9 N5 C7 -2.7(5) . .
C8 C9 N5 Ni1 -166.9(3) . .
N5 C7 N6 C8 -1.1(5) . .
N5 C7 N6 C24 -178.3(11) . 3
C9 C8 N6 C7 -0.6(5) . .
C9 C8 N6 C24 176.5(11) . 3
C32 C27 N7 C18 43.1(6) . .
C28 C27 N7 C18 -140.2(4) . .
C32 C27 N7 C21 -146.3(4) . .
C28 C27 N7 C21 30.4(6) . .
C19 C18 N7 C27 35.9(6) . .
C17 C18 N7 C27 -146.6(4) . .
C19 C18 N7 C21 -134.7(4) . .
C17 C18 N7 C21 42.9(5) . .
C22 C21 N7 C27 -121.3(3) . .
C26 C21 N7 C27 57.6(4) . .
C22 C21 N7 C18 49.4(4) . .
C26 C21 N7 C18 -131.7(3) . .
C3 N1 Ni1 O3 2.0(4) . .
C1 N1 Ni1 O3 171.1(4) . .
C3 N1 Ni1 N5 91.7(4) . .
C1 N1 Ni1 N5 -99.3(4) . .
C3 N1 Ni1 N3 -85.0(4) . .
C1 N1 Ni1 N3 84.1(4) . .
C3 N1 Ni1 O2 -176.1(4) . .
C1 N1 Ni1 O2 -7.0(4) . .
C3 N1 Ni1 O1 -168.8(4) . .
C1 N1 Ni1 O1 0.2(7) . .
C3 N1 Ni1 C10 -172.2(4) . .
C1 N1 Ni1 C10 -3.1(5) . .
C7 N5 Ni1 N1 89.3(4) . .
C9 N5 Ni1 N1 -109.5(4) . .
C7 N5 Ni1 O3 -179.0(4) . .
C9 N5 Ni1 O3 -17.9(4) . .
C7 N5 Ni1 N3 -111.8(10) . .
C9 N5 Ni1 N3 49.4(13) . .
C7 N5 Ni1 O2 -7.6(4) . .
C9 N5 Ni1 O2 153.5(4) . .
C7 N5 Ni1 O1 -67.0(4) . .
C9 N5 Ni1 O1 94.2(4) . .
C7 N5 Ni1 C10 -37.5(4) . .
C9 N5 Ni1 C10 123.6(4) . .
C6 N3 Ni1 N1 163.2(4) . .
C4 N3 Ni1 N1 -21.9(5) . .
C6 N3 Ni1 O3 71.6(4) . .
C4 N3 Ni1 O3 -113.4(5) . .
C6 N3 Ni1 N5 4.2(13) . .
C4 N3 Ni1 N5 179(27) . .
C6 N3 Ni1 O2 -100.0(4) . .
C4 N3 Ni1 O2 75.0(5) . .
C6 N3 Ni1 O1 -40.8(4) . .
C4 N3 Ni1 O1 134.2(5) . .
C6 N3 Ni1 C10 -70.4(4) . .
C4 N3 Ni1 C10 104.5(5) . .
O1 C10 Ni1 N1 177.2(3) . .
O2 C10 Ni1 N1 -7.8(4) . .
C11A C10 Ni1 N1 64(3) . .
O1 C10 Ni1 O3 6.5(5) . .
O2 C10 Ni1 O3 -178.5(3) . .
C11A C10 Ni1 O3 -107(3) . .
O1 C10 Ni1 N5 -84.2(3) . .
O2 C10 Ni1 N5 90.8(3) . .
C11A C10 Ni1 N5 162(3) . .
O1 C10 Ni1 N3 86.9(3) . .
O2 C10 Ni1 N3 -98.2(3) . .
C11A C10 Ni1 N3 -26(3) . .
O1 C10 Ni1 O2 -175.0(6) . .
C11A C10 Ni1 O2 72(3) . .
O2 C10 Ni1 O1 175.0(6) . .
C11A C10 Ni1 O1 -113(3) . .
O2 C10 O1 Ni1 -4.9(6) . .
C11A C10 O1 Ni1 171.7(5) . .
N1 Ni1 O1 C10 -5.5(6) . .
O3 Ni1 O1 C10 -175.6(3) . .
N5 Ni1 O1 C10 95.6(3) . .
N3 Ni1 O1 C10 -90.9(4) . .
O2 Ni1 O1 C10 2.9(3) . .
O1 C10 O2 Ni1 5.0(6) . .
C11A C10 O2 Ni1 -171.7(5) . .
N1 Ni1 O2 C10 173.7(3) . .
O3 Ni1 O2 C10 6.3(12) . .
N5 Ni1 O2 C10 -90.0(3) . .
N3 Ni1 O2 C10 81.1(3) . .
O1 Ni1 O2 C10 -2.9(3) . .
O5 N8 O3 Ni1 174.3(4) . .
O4 N8 O3 Ni1 -11.6(7) . .
N1 Ni1 O3 N8 179.1(4) . .
N5 Ni1 O3 N8 83.0(4) . .
N3 Ni1 O3 N8 -88.5(4) . .
O2 Ni1 O3 N8 -13.5(13) . .
O1 Ni1 O3 N8 -4.9(4) . .
C10 Ni1 O3 N8 -8.4(5) . .
